data_7719573
loop_
_publ_author_name
'Raju, Saravanan'
'Sharangi, Sanhati'
'Singh, Harkesh B.'
'Prabhuraj, R. S.'
'Srivastava, Rohit'
'Butcher, Ray J.'
'Kumar, Sangit'

_publ_section_title
;
 Thio-iso-phthalamide pincer ligand-driven oxidative addition of a C-Br
 bond to gold(I): synthesis and studies of SCS-gold(III) pincer complexes.
;
_journal_issue 35
_journal_name_full 'Dalton transactions (Cambridge, England : 2003)'
_journal_page_first 13235
_journal_page_last 13245
_journal_paper_doi 10.1039/d5dt00916b
_journal_volume 54
_journal_year 2025
_chemical_formula_moiety 'C42 H36 Au N2 P S2'
_chemical_formula_sum 'C42 H36 Au N2 P S2'
_chemical_formula_weight 860.78
_space_group_crystal_system triclinic
_space_group_IT_number 2
_space_group_name_Hall '-P 1'
_space_group_name_H-M_alt 'P -1'
_atom_sites_solution_hydrogens geom
_audit_creation_method SHELXL-2019/2
_audit_update_record
;
2023-10-26 deposited with the CCDC.	2025-07-30 downloaded from the CCDC.
;
_cell_angle_alpha 77.368(5)
_cell_angle_beta 80.613(5)
_cell_angle_gamma 75.056(5)
_cell_formula_units_Z 2
_cell_length_a 11.2987(8)
_cell_length_b 13.8687(7)
_cell_length_c 14.1734(8)
_cell_measurement_reflns_used 12805
_cell_measurement_temperature 100(2)
_cell_measurement_theta_max 30.0680
_cell_measurement_theta_min 1.9120
_cell_volume 2080.4(2)
_computing_cell_refinement 'CrysAlisPro 1.171.39.46 (Rigaku OD, 2018)'
_computing_data_collection 'CrysAlisPro 1.171.39.46 (Rigaku OD, 2018)'
_computing_data_reduction 'CrysAlisPro 1.171.39.46 (Rigaku OD, 2018)'
_computing_molecular_graphics 'SHELXTL (Sheldrick, 2008)'
_computing_publication_material 'SHELXTL (Sheldrick, 2008)'
_computing_structure_refinement 'SHELXL-2019/2 (Sheldrick, 2019)'
_computing_structure_solution 'SHELXT (Sheldrick, 2015a)'
_diffrn_ambient_temperature 100(2)
_diffrn_measured_fraction_theta_full 0.998
_diffrn_measured_fraction_theta_max 0.998
_diffrn_measurement_device_type 'Rigaku Saturn724 CCD'
_diffrn_measurement_method '\w scans'
_diffrn_radiation_type MoK\a
_diffrn_radiation_wavelength 0.71073
_diffrn_reflns_av_R_equivalents 0.1359
_diffrn_reflns_av_unetI/netI 0.1180
_diffrn_reflns_Laue_measured_fraction_full 0.998
_diffrn_reflns_Laue_measured_fraction_max 0.998
_diffrn_reflns_limit_h_max 15
_diffrn_reflns_limit_h_min -15
_diffrn_reflns_limit_k_max 18
_diffrn_reflns_limit_k_min -18
_diffrn_reflns_limit_l_max 19
_diffrn_reflns_limit_l_min -19
_diffrn_reflns_number 52931
_diffrn_reflns_point_group_measured_fraction_full 0.998
_diffrn_reflns_point_group_measured_fraction_max 0.998
_diffrn_reflns_theta_full 25.242
_diffrn_reflns_theta_max 29.129
_diffrn_reflns_theta_min 1.934
_diffrn_source 'fine-focus sealed X-ray tube'
_exptl_absorpt_coefficient_mu 3.703
_exptl_absorpt_correction_T_max 1.00000
_exptl_absorpt_correction_T_min 0.72648
_exptl_absorpt_correction_type analytical
_exptl_absorpt_process_details
;
PROBLEM: Check Calcd Positive Resid. Density on        Au       1.68 eA-3
RESPONSE: A face-indexed absorption correction was applied. However there
are still some residual peaks near the heaviest aton, Au.
;
_exptl_crystal_colour yellow
_exptl_crystal_density_diffrn 1.374
_exptl_crystal_description needle
_exptl_crystal_F_000 856
_exptl_crystal_size_max 0.21
_exptl_crystal_size_mid 0.10
_exptl_crystal_size_min 0.08
_refine_diff_density_max 1.292
_refine_diff_density_min -1.687
_refine_diff_density_rms 0.192
_refine_ls_extinction_method none
_refine_ls_goodness_of_fit_ref 1.007
_refine_ls_hydrogen_treatment constr
_refine_ls_matrix_type full
_refine_ls_number_parameters 436
_refine_ls_number_reflns 11173
_refine_ls_number_restraints 0
_refine_ls_restrained_S_all 1.007
_refine_ls_R_factor_all 0.0906
_refine_ls_R_factor_gt 0.0613
_refine_ls_shift/su_max 0.000
_refine_ls_shift/su_mean 0.000
_refine_ls_structure_factor_coef Fsqd
_refine_ls_weighting_details 'w=1/[\s^2^(Fo^2^)+(0.0376P)^2^] where P=(Fo^2^+2Fc^2^)/3'
_refine_ls_weighting_scheme calc
_refine_ls_wR_factor_gt 0.1082
_refine_ls_wR_factor_ref 0.1213
_reflns_Friedel_coverage 0.000
_reflns_number_gt 8207
_reflns_number_total 11173
_reflns_threshold_expression 'I > 2\s(I)'
_cod_data_source_file d5dt00916b2.cif
_cod_data_source_block complex_7
_cod_database_code 7719573
_shelx_shelxl_version_number 2019/2
_shelx_space_group_comment
;
The symmetry employed for this shelxl refinement is uniquely defined
by the following loop, which should always be used as a source of
symmetry information in preference to the above space-group names.
They are only intended as comments.
;

loop_
_space_group_symop_operation_xyz
'x, y, z'
'-x, -y, -z'

loop_
_atom_site_label
_atom_site_type_symbol
_atom_site_fract_x
_atom_site_fract_y
_atom_site_fract_z
_atom_site_U_iso_or_equiv
_atom_site_adp_type
_atom_site_occupancy
_atom_site_site_symmetry_order
_atom_site_calc_flag
_atom_site_refinement_flags_posn
_atom_site_refinement_flags_adp
_atom_site_refinement_flags_occupancy
_atom_site_disorder_assembly
_atom_site_disorder_group
Au1 Au 0.28880(2) 0.34777(2) 0.27266(2) 0.02641(8) Uani 1 1 d . . . . .
S1 S 0.15711(14) 0.50542(11) 0.22771(11) 0.0268(3) Uani 1 1 d . . . . .
S2 S 0.44510(15) 0.20645(12) 0.31317(14) 0.0377(4) Uani 1 1 d . . . . .
P1 P 0.13602(14) 0.25603(11) 0.27526(11) 0.0241(3) Uani 1 1 d . . . . .
N1 N 0.2357(5) 0.6820(4) 0.1972(4) 0.0295(12) Uani 1 1 d . . . . .
N2 N 0.6700(5) 0.2188(4) 0.3483(4) 0.0348(13) Uani 1 1 d . . . . .
C1 C 0.4100(5) 0.4306(4) 0.2852(4) 0.0261(13) Uani 1 1 d . . . . .
C2 C 0.3754(6) 0.5351(4) 0.2713(5) 0.0304(14) Uani 1 1 d . . . . .
C3 C 0.4540(6) 0.5891(4) 0.2905(5) 0.0331(15) Uani 1 1 d . . . . .
H3 H 0.430908 0.661157 0.278268 0.040 Uiso 1 1 calc R U . . .
C4 C 0.5657(6) 0.5403(5) 0.3271(5) 0.0346(15) Uani 1 1 d . . . . .
C5 C 0.6006(6) 0.4350(5) 0.3387(5) 0.0351(15) Uani 1 1 d . . . . .
H5 H 0.677749 0.400255 0.361369 0.042 Uiso 1 1 calc R U . . .
C6 C 0.5247(6) 0.3791(5) 0.3176(5) 0.0321(15) Uani 1 1 d . . . . .
C7 C 0.6509(6) 0.5994(5) 0.3523(6) 0.0411(17) Uani 1 1 d . . . . .
C8 C 0.5962(7) 0.7134(5) 0.3372(7) 0.069(3) Uani 1 1 d . . . . .
H8A H 0.576602 0.738169 0.269974 0.103 Uiso 1 1 calc R U . . .
H8B H 0.656003 0.747910 0.349731 0.103 Uiso 1 1 calc R U . . .
H8C H 0.520790 0.727552 0.382040 0.103 Uiso 1 1 calc R U . . .
C9 C 0.7732(7) 0.5798(6) 0.2858(7) 0.067(3) Uani 1 1 d . . . . .
H9A H 0.757471 0.603949 0.217686 0.101 Uiso 1 1 calc R U . . .
H9B H 0.810918 0.506816 0.296176 0.101 Uiso 1 1 calc R U . . .
H9C H 0.829285 0.616123 0.301245 0.101 Uiso 1 1 calc R U . . .
C10 C 0.6761(7) 0.5580(6) 0.4585(6) 0.060(2) Uani 1 1 d . . . . .
H10A H 0.598363 0.569438 0.501308 0.089 Uiso 1 1 calc R U . . .
H10B H 0.732448 0.593165 0.475418 0.089 Uiso 1 1 calc R U . . .
H10C H 0.713607 0.485080 0.466749 0.089 Uiso 1 1 calc R U . . .
C11 C 0.2576(6) 0.5870(5) 0.2302(4) 0.0278(14) Uani 1 1 d . . . . .
C12 C 0.1290(6) 0.7375(5) 0.1532(5) 0.0343(15) Uani 1 1 d . . . . .
C13 C 0.0085(6) 0.7387(5) 0.1966(5) 0.0350(15) Uani 1 1 d . . . . .
H13 H -0.004847 0.696936 0.258257 0.042 Uiso 1 1 calc R U . . .
C14 C -0.0923(7) 0.8002(5) 0.1511(5) 0.0368(16) Uani 1 1 d . . . . .
H14 H -0.173492 0.799566 0.181779 0.044 Uiso 1 1 calc R U . . .
C15 C -0.0753(8) 0.8619(5) 0.0622(5) 0.0449(18) Uani 1 1 d . . . . .
H15 H -0.144228 0.904307 0.031683 0.054 Uiso 1 1 calc R U . . .
C16 C 0.0445(7) 0.8616(5) 0.0171(5) 0.0428(18) Uani 1 1 d . . . . .
H16 H 0.056583 0.903620 -0.044586 0.051 Uiso 1 1 calc R U . . .
C17 C 0.1451(7) 0.8010(5) 0.0612(4) 0.0342(15) Uani 1 1 d . . . . .
H17 H 0.225900 0.801706 0.029779 0.041 Uiso 1 1 calc R U . . .
C18 C 0.5616(6) 0.2664(5) 0.3319(5) 0.0317(14) Uani 1 1 d . . . . .
C19 C 0.7100(5) 0.1105(4) 0.3566(5) 0.0284(14) Uani 1 1 d . . . . .
C20 C 0.8148(6) 0.0742(5) 0.2969(5) 0.0358(16) Uani 1 1 d . . . . .
H20 H 0.854414 0.120040 0.250681 0.043 Uiso 1 1 calc R U . . .
C21 C 0.8613(6) -0.0300(5) 0.3055(5) 0.0367(16) Uani 1 1 d . . . . .
H21 H 0.933506 -0.054828 0.264971 0.044 Uiso 1 1 calc R U . . .
C22 C 0.8049(6) -0.0988(5) 0.3720(5) 0.0381(16) Uani 1 1 d . . . . .
H22 H 0.837722 -0.169833 0.377135 0.046 Uiso 1 1 calc R U . . .
C23 C 0.6987(6) -0.0613(5) 0.4310(5) 0.0369(16) Uani 1 1 d . . . . .
H23 H 0.658299 -0.107192 0.476360 0.044 Uiso 1 1 calc R U . . .
C24 C 0.6515(6) 0.0433(5) 0.4238(5) 0.0368(16) Uani 1 1 d . . . . .
H24 H 0.579698 0.068396 0.464584 0.044 Uiso 1 1 calc R U . . .
C25 C 0.1900(6) 0.1235(4) 0.2590(4) 0.0264(13) Uani 1 1 d . . . . .
C26 C 0.2658(6) 0.0548(5) 0.3228(5) 0.0348(15) Uani 1 1 d . . . . .
H26 H 0.289423 0.076726 0.374501 0.042 Uiso 1 1 calc R U . . .
C27 C 0.3079(6) -0.0466(5) 0.3118(5) 0.0362(16) Uani 1 1 d . . . . .
H27 H 0.361834 -0.093140 0.354588 0.043 Uiso 1 1 calc R U . . .
C28 C 0.2702(7) -0.0785(5) 0.2376(5) 0.0398(17) Uani 1 1 d . . . . .
H28 H 0.297980 -0.147437 0.229986 0.048 Uiso 1 1 calc R U . . .
C29 C 0.1922(7) -0.0103(5) 0.1746(5) 0.0420(18) Uani 1 1 d . . . . .
H29 H 0.165341 -0.032616 0.124730 0.050 Uiso 1 1 calc R U . . .
C30 C 0.1535(6) 0.0914(5) 0.1851(4) 0.0351(15) Uani 1 1 d . . . . .
H30 H 0.101783 0.138668 0.141085 0.042 Uiso 1 1 calc R U . . .
C31 C 0.0430(6) 0.2512(4) 0.3932(4) 0.0248(13) Uani 1 1 d . . . . .
C32 C -0.0130(6) 0.1705(5) 0.4320(4) 0.0326(15) Uani 1 1 d . . . . .
H32 H 0.001705 0.114837 0.399437 0.039 Uiso 1 1 calc R U . . .
C33 C -0.0911(6) 0.1720(5) 0.5196(4) 0.0351(16) Uani 1 1 d . . . . .
H33 H -0.129242 0.116888 0.545987 0.042 Uiso 1 1 calc R U . . .
C34 C -0.1136(6) 0.2518(5) 0.5678(5) 0.0352(15) Uani 1 1 d . . . . .
H34 H -0.167544 0.252296 0.626697 0.042 Uiso 1 1 calc R U . . .
C35 C -0.0564(6) 0.3325(5) 0.5293(4) 0.0352(15) Uani 1 1 d . . . . .
H35 H -0.070036 0.387287 0.562934 0.042 Uiso 1 1 calc R U . . .
C36 C 0.0202(5) 0.3326(5) 0.4422(4) 0.0280(13) Uani 1 1 d . . . . .
H36 H 0.057310 0.388307 0.415694 0.034 Uiso 1 1 calc R U . . .
C37 C 0.0297(6) 0.3150(4) 0.1847(4) 0.0266(13) Uani 1 1 d . . . . .
C38 C -0.0960(6) 0.3241(5) 0.2083(4) 0.0315(14) Uani 1 1 d . . . . .
H38 H -0.128873 0.303741 0.273654 0.038 Uiso 1 1 calc R U . . .
C39 C -0.1741(6) 0.3636(5) 0.1354(5) 0.0335(15) Uani 1 1 d . . . . .
H39 H -0.260459 0.370156 0.151498 0.040 Uiso 1 1 calc R U . . .
C40 C -0.1276(7) 0.3931(5) 0.0403(5) 0.0391(16) Uani 1 1 d . . . . .
H40 H -0.181268 0.420496 -0.008937 0.047 Uiso 1 1 calc R U . . .
C41 C -0.0003(7) 0.3823(5) 0.0174(5) 0.0359(16) Uani 1 1 d . . . . .
H41 H 0.032865 0.400215 -0.048341 0.043 Uiso 1 1 calc R U . . .
C42 C 0.0779(6) 0.3459(4) 0.0892(4) 0.0306(14) Uani 1 1 d . . . . .
H42 H 0.163792 0.341894 0.073515 0.037 Uiso 1 1 calc R U . . .

loop_
_atom_site_aniso_label
_atom_site_aniso_U_11
_atom_site_aniso_U_22
_atom_site_aniso_U_33
_atom_site_aniso_U_23
_atom_site_aniso_U_13
_atom_site_aniso_U_12
Au1 0.02162(12) 0.02141(12) 0.03703(14) -0.00822(9) -0.00216(9) -0.00481(9)
S1 0.0270(8) 0.0208(7) 0.0332(8) -0.0053(6) -0.0054(6) -0.0052(6)
S2 0.0234(8) 0.0230(8) 0.0681(12) -0.0104(8) -0.0100(8) -0.0035(7)
P1 0.0236(8) 0.0203(7) 0.0304(8) -0.0074(6) -0.0035(7) -0.0061(6)
N1 0.029(3) 0.025(3) 0.034(3) -0.005(2) -0.001(2) -0.008(2)
N2 0.020(3) 0.030(3) 0.054(4) -0.008(3) -0.007(2) -0.002(2)
C1 0.022(3) 0.021(3) 0.038(3) -0.008(3) -0.007(3) -0.007(2)
C2 0.020(3) 0.026(3) 0.046(4) -0.016(3) 0.000(3) -0.001(3)
C3 0.030(3) 0.019(3) 0.051(4) -0.013(3) -0.002(3) -0.003(3)
C4 0.021(3) 0.033(4) 0.053(4) -0.014(3) -0.003(3) -0.009(3)
C5 0.021(3) 0.028(3) 0.055(4) -0.007(3) -0.003(3) -0.005(3)
C6 0.021(3) 0.030(3) 0.046(4) -0.013(3) -0.001(3) -0.003(3)
C7 0.020(3) 0.034(4) 0.074(5) -0.022(4) -0.005(3) -0.007(3)
C8 0.041(5) 0.032(4) 0.146(9) -0.033(5) -0.024(5) -0.007(4)
C9 0.039(5) 0.070(6) 0.110(7) -0.041(5) 0.012(5) -0.034(5)
C10 0.041(5) 0.062(5) 0.089(6) -0.031(5) -0.010(4) -0.019(4)
C11 0.027(3) 0.028(3) 0.030(3) -0.010(3) 0.005(3) -0.010(3)
C12 0.042(4) 0.024(3) 0.038(4) -0.010(3) -0.002(3) -0.008(3)
C13 0.042(4) 0.031(3) 0.032(4) -0.010(3) -0.002(3) -0.006(3)
C14 0.037(4) 0.034(4) 0.038(4) -0.008(3) -0.010(3) -0.001(3)
C15 0.060(5) 0.029(4) 0.047(4) -0.014(3) -0.020(4) 0.001(3)
C16 0.066(5) 0.031(4) 0.033(4) -0.002(3) -0.012(4) -0.012(4)
C17 0.045(4) 0.025(3) 0.033(4) -0.007(3) -0.003(3) -0.009(3)
C18 0.023(3) 0.028(3) 0.046(4) -0.010(3) 0.000(3) -0.009(3)
C19 0.014(3) 0.023(3) 0.049(4) -0.013(3) -0.006(3) 0.001(2)
C20 0.021(3) 0.034(4) 0.053(4) -0.014(3) 0.003(3) -0.007(3)
C21 0.030(4) 0.027(3) 0.051(4) -0.016(3) 0.000(3) 0.001(3)
C22 0.032(4) 0.026(3) 0.055(4) -0.011(3) -0.017(3) 0.007(3)
C23 0.033(4) 0.030(4) 0.052(4) -0.007(3) -0.012(3) -0.011(3)
C24 0.026(3) 0.030(3) 0.048(4) -0.010(3) 0.003(3) 0.001(3)
C25 0.026(3) 0.026(3) 0.028(3) -0.005(3) -0.004(3) -0.008(3)
C26 0.036(4) 0.032(4) 0.042(4) -0.006(3) -0.008(3) -0.016(3)
C27 0.032(4) 0.021(3) 0.052(4) -0.001(3) -0.003(3) -0.007(3)
C28 0.050(4) 0.021(3) 0.048(4) -0.012(3) -0.001(4) -0.003(3)
C29 0.066(5) 0.025(3) 0.032(4) -0.012(3) -0.012(3) 0.003(3)
C30 0.048(4) 0.027(3) 0.030(3) -0.004(3) -0.006(3) -0.007(3)
C31 0.031(3) 0.024(3) 0.021(3) -0.005(2) -0.002(2) -0.008(3)
C32 0.034(4) 0.032(3) 0.035(4) -0.007(3) -0.005(3) -0.012(3)
C33 0.027(3) 0.044(4) 0.034(4) 0.003(3) -0.001(3) -0.018(3)
C34 0.028(3) 0.039(4) 0.036(4) -0.012(3) -0.004(3) 0.002(3)
C35 0.031(4) 0.040(4) 0.033(4) -0.015(3) -0.004(3) 0.000(3)
C36 0.023(3) 0.028(3) 0.030(3) -0.001(3) -0.005(3) -0.003(3)
C37 0.031(3) 0.017(3) 0.032(3) -0.008(2) -0.001(3) -0.005(2)
C38 0.031(4) 0.035(4) 0.029(3) -0.004(3) -0.008(3) -0.007(3)
C39 0.027(3) 0.036(4) 0.038(4) -0.005(3) -0.012(3) -0.003(3)
C40 0.051(5) 0.024(3) 0.045(4) -0.005(3) -0.022(3) -0.004(3)
C41 0.054(5) 0.028(3) 0.026(3) -0.008(3) -0.003(3) -0.009(3)
C42 0.036(4) 0.025(3) 0.033(3) -0.005(3) -0.005(3) -0.011(3)

loop_
_atom_type_symbol
_atom_type_description
_atom_type_scat_dispersion_real
_atom_type_scat_dispersion_imag
_atom_type_scat_source
C C 0.0033 0.0016 'International Tables Vol C Tables 4.2.6.8 and 6.1.1.4'
H H 0.0000 0.0000 'International Tables Vol C Tables 4.2.6.8 and 6.1.1.4'
Au Au -2.0133 8.8022 'International Tables Vol C Tables 4.2.6.8 and 6.1.1.4'
N N 0.0061 0.0033 'International Tables Vol C Tables 4.2.6.8 and 6.1.1.4'
P P 0.1023 0.0942 'International Tables Vol C Tables 4.2.6.8 and 6.1.1.4'
S S 0.1246 0.1234 'International Tables Vol C Tables 4.2.6.8 and 6.1.1.4'

loop_
_geom_angle_atom_site_label_1
_geom_angle_atom_site_label_2
_geom_angle_atom_site_label_3
_geom_angle
_geom_angle_site_symmetry_1
_geom_angle_site_symmetry_3
_geom_angle_publ_flag
C1 Au1 S2 85.81(17) . . ?
C1 Au1 S1 84.80(17) . . ?
S2 Au1 S1 170.33(5) . . ?
C1 Au1 P1 173.51(16) . . ?
S2 Au1 P1 95.90(5) . . ?
S1 Au1 P1 93.68(5) . . ?
C11 S1 Au1 99.6(2) . . ?
C18 S2 Au1 100.3(2) . . ?
C37 P1 C31 106.3(3) . . ?
C37 P1 C25 104.8(3) . . ?
C31 P1 C25 105.2(3) . . ?
C37 P1 Au1 113.60(18) . . ?
C31 P1 Au1 108.70(19) . . ?
C25 P1 Au1 117.4(2) . . ?
C11 N1 C12 124.0(5) . . ?
C18 N2 C19 122.2(5) . . ?
C2 C1 C6 120.1(5) . . ?
C2 C1 Au1 120.7(5) . . ?
C6 C1 Au1 118.9(4) . . ?
C1 C2 C3 119.6(6) . . ?
C1 C2 C11 118.4(5) . . ?
C3 C2 C11 121.9(5) . . ?
C2 C3 C4 121.9(6) . . ?
C2 C3 H3 119.1 . . ?
C4 C3 H3 119.1 . . ?
C5 C4 C3 117.8(6) . . ?
C5 C4 C7 120.1(6) . . ?
C3 C4 C7 122.1(6) . . ?
C4 C5 C6 121.5(6) . . ?
C4 C5 H5 119.3 . . ?
C6 C5 H5 119.3 . . ?
C5 C6 C1 119.1(6) . . ?
C5 C6 C18 121.1(6) . . ?
C1 C6 C18 119.7(5) . . ?
C8 C7 C10 110.4(6) . . ?
C8 C7 C9 108.5(6) . . ?
C10 C7 C9 109.0(7) . . ?
C8 C7 C4 112.6(6) . . ?
C10 C7 C4 108.2(6) . . ?
C9 C7 C4 108.1(6) . . ?
C7 C8 H8A 109.5 . . ?
C7 C8 H8B 109.5 . . ?
H8A C8 H8B 109.5 . . ?
C7 C8 H8C 109.5 . . ?
H8A C8 H8C 109.5 . . ?
H8B C8 H8C 109.5 . . ?
C7 C9 H9A 109.5 . . ?
C7 C9 H9B 109.5 . . ?
H9A C9 H9B 109.5 . . ?
C7 C9 H9C 109.5 . . ?
H9A C9 H9C 109.5 . . ?
H9B C9 H9C 109.5 . . ?
C7 C10 H10A 109.5 . . ?
C7 C10 H10B 109.5 . . ?
H10A C10 H10B 109.5 . . ?
C7 C10 H10C 109.5 . . ?
H10A C10 H10C 109.5 . . ?
H10B C10 H10C 109.5 . . ?
N1 C11 C2 119.7(5) . . ?
N1 C11 S1 124.9(5) . . ?
C2 C11 S1 115.4(4) . . ?
C13 C12 N1 124.4(6) . . ?
C13 C12 C17 117.7(7) . . ?
N1 C12 C17 117.8(6) . . ?
C14 C13 C12 121.1(6) . . ?
C14 C13 H13 119.4 . . ?
C12 C13 H13 119.4 . . ?
C15 C14 C13 120.5(7) . . ?
C15 C14 H14 119.8 . . ?
C13 C14 H14 119.8 . . ?
C14 C15 C16 119.4(7) . . ?
C14 C15 H15 120.3 . . ?
C16 C15 H15 120.3 . . ?
C17 C16 C15 120.7(6) . . ?
C17 C16 H16 119.6 . . ?
C15 C16 H16 119.6 . . ?
C16 C17 C12 120.5(6) . . ?
C16 C17 H17 119.7 . . ?
C12 C17 H17 119.7 . . ?
N2 C18 C6 121.1(6) . . ?
N2 C18 S2 123.7(5) . . ?
C6 C18 S2 114.9(5) . . ?
C20 C19 C24 120.3(6) . . ?
C20 C19 N2 116.8(5) . . ?
C24 C19 N2 122.8(5) . . ?
C19 C20 C21 119.3(6) . . ?
C19 C20 H20 120.4 . . ?
C21 C20 H20 120.4 . . ?
C22 C21 C20 121.6(6) . . ?
C22 C21 H21 119.2 . . ?
C20 C21 H21 119.2 . . ?
C21 C22 C23 118.6(6) . . ?
C21 C22 H22 120.7 . . ?
C23 C22 H22 120.7 . . ?
C22 C23 C24 120.5(6) . . ?
C22 C23 H23 119.8 . . ?
C24 C23 H23 119.8 . . ?
C19 C24 C23 119.7(6) . . ?
C19 C24 H24 120.1 . . ?
C23 C24 H24 120.1 . . ?
C30 C25 C26 119.9(6) . . ?
C30 C25 P1 120.6(5) . . ?
C26 C25 P1 119.5(5) . . ?
C25 C26 C27 120.4(6) . . ?
C25 C26 H26 119.8 . . ?
C27 C26 H26 119.8 . . ?
C28 C27 C26 119.4(7) . . ?
C28 C27 H27 120.3 . . ?
C26 C27 H27 120.3 . . ?
C29 C28 C27 120.3(6) . . ?
C29 C28 H28 119.8 . . ?
C27 C28 H28 119.8 . . ?
C28 C29 C30 119.6(6) . . ?
C28 C29 H29 120.2 . . ?
C30 C29 H29 120.2 . . ?
C25 C30 C29 120.3(7) . . ?
C25 C30 H30 119.8 . . ?
C29 C30 H30 119.8 . . ?
C32 C31 C36 119.4(5) . . ?
C32 C31 P1 120.6(4) . . ?
C36 C31 P1 119.9(4) . . ?
C31 C32 C33 119.6(6) . . ?
C31 C32 H32 120.2 . . ?
C33 C32 H32 120.2 . . ?
C34 C33 C32 121.2(6) . . ?
C34 C33 H33 119.4 . . ?
C32 C33 H33 119.4 . . ?
C33 C34 C35 119.4(6) . . ?
C33 C34 H34 120.3 . . ?
C35 C34 H34 120.3 . . ?
C36 C35 C34 120.2(6) . . ?
C36 C35 H35 119.9 . . ?
C34 C35 H35 119.9 . . ?
C35 C36 C31 120.4(5) . . ?
C35 C36 H36 119.8 . . ?
C31 C36 H36 119.8 . . ?
C38 C37 C42 120.3(6) . . ?
C38 C37 P1 121.1(5) . . ?
C42 C37 P1 118.5(5) . . ?
C37 C38 C39 119.5(6) . . ?
C37 C38 H38 120.3 . . ?
C39 C38 H38 120.3 . . ?
C40 C39 C38 120.8(6) . . ?
C40 C39 H39 119.6 . . ?
C38 C39 H39 119.6 . . ?
C39 C40 C41 119.1(7) . . ?
C39 C40 H40 120.5 . . ?
C41 C40 H40 120.5 . . ?
C42 C41 C40 120.8(6) . . ?
C42 C41 H41 119.6 . . ?
C40 C41 H41 119.6 . . ?
C41 C42 C37 119.5(6) . . ?
C41 C42 H42 120.3 . . ?
C37 C42 H42 120.3 . . ?

loop_
_geom_bond_atom_site_label_1
_geom_bond_atom_site_label_2
_geom_bond_distance
_geom_bond_site_symmetry_2
_geom_bond_publ_flag
Au1 C1 2.051(5) . ?
Au1 S2 2.3115(17) . ?
Au1 S1 2.3286(15) . ?
Au1 P1 2.3856(15) . ?
S1 C11 1.807(6) . ?
S2 C18 1.808(6) . ?
P1 C37 1.816(7) . ?
P1 C31 1.821(5) . ?
P1 C25 1.835(6) . ?
N1 C11 1.271(7) . ?
N1 C12 1.411(8) . ?
N2 C18 1.265(8) . ?
N2 C19 1.437(7) . ?
C1 C2 1.378(8) . ?
C1 C6 1.405(8) . ?
C2 C3 1.390(8) . ?
C2 C11 1.484(9) . ?
C3 C4 1.392(9) . ?
C3 H3 0.9500 . ?
C4 C5 1.392(8) . ?
C4 C7 1.540(8) . ?
C5 C6 1.397(8) . ?
C5 H5 0.9500 . ?
C6 C18 1.487(8) . ?
C7 C8 1.522(9) . ?
C7 C10 1.535(11) . ?
C7 C9 1.539(9) . ?
C8 H8A 0.9800 . ?
C8 H8B 0.9800 . ?
C8 H8C 0.9800 . ?
C9 H9A 0.9800 . ?
C9 H9B 0.9800 . ?
C9 H9C 0.9800 . ?
C10 H10A 0.9800 . ?
C10 H10B 0.9800 . ?
C10 H10C 0.9800 . ?
C12 C13 1.397(9) . ?
C12 C17 1.418(8) . ?
C13 C14 1.392(9) . ?
C13 H13 0.9500 . ?
C14 C15 1.376(9) . ?
C14 H14 0.9500 . ?
C15 C16 1.398(10) . ?
C15 H15 0.9500 . ?
C16 C17 1.378(10) . ?
C16 H16 0.9500 . ?
C17 H17 0.9500 . ?
C19 C20 1.388(8) . ?
C19 C24 1.392(8) . ?
C20 C21 1.390(8) . ?
C20 H20 0.9500 . ?
C21 C22 1.389(9) . ?
C21 H21 0.9500 . ?
C22 C23 1.397(9) . ?
C22 H22 0.9500 . ?
C23 C24 1.397(8) . ?
C23 H23 0.9500 . ?
C24 H24 0.9500 . ?
C25 C30 1.380(8) . ?
C25 C26 1.383(9) . ?
C26 C27 1.398(8) . ?
C26 H26 0.9500 . ?
C27 C28 1.390(9) . ?
C27 H27 0.9500 . ?
C28 C29 1.387(9) . ?
C28 H28 0.9500 . ?
C29 C30 1.399(8) . ?
C29 H29 0.9500 . ?
C30 H30 0.9500 . ?
C31 C32 1.392(7) . ?
C31 C36 1.400(8) . ?
C32 C33 1.402(8) . ?
C32 H32 0.9500 . ?
C33 C34 1.373(8) . ?
C33 H33 0.9500 . ?
C34 C35 1.399(9) . ?
C34 H34 0.9500 . ?
C35 C36 1.387(8) . ?
C35 H35 0.9500 . ?
C36 H36 0.9500 . ?
C37 C38 1.384(8) . ?
C37 C42 1.392(8) . ?
C38 C39 1.396(8) . ?
C38 H38 0.9500 . ?
C39 C40 1.378(8) . ?
C39 H39 0.9500 . ?
C40 C41 1.398(9) . ?
C40 H40 0.9500 . ?
C41 C42 1.382(9) . ?
C41 H41 0.9500 . ?
C42 H42 0.9500 . ?

loop_
_geom_torsion_atom_site_label_1
_geom_torsion_atom_site_label_2
_geom_torsion_atom_site_label_3
_geom_torsion_atom_site_label_4
_geom_torsion
_geom_torsion_site_symmetry_1
_geom_torsion_site_symmetry_2
_geom_torsion_site_symmetry_3
_geom_torsion_site_symmetry_4
_geom_torsion_publ_flag
C6 C1 C2 C3 -0.6(9) . . . . ?
Au1 C1 C2 C3 173.0(4) . . . . ?
C6 C1 C2 C11 175.6(5) . . . . ?
Au1 C1 C2 C11 -10.8(8) . . . . ?
C1 C2 C3 C4 -2.5(10) . . . . ?
C11 C2 C3 C4 -178.6(6) . . . . ?
C2 C3 C4 C5 3.8(10) . . . . ?
C2 C3 C4 C7 -177.5(6) . . . . ?
C3 C4 C5 C6 -2.2(10) . . . . ?
C7 C4 C5 C6 179.1(6) . . . . ?
C4 C5 C6 C1 -0.8(10) . . . . ?
C4 C5 C6 C18 -178.8(6) . . . . ?
C2 C1 C6 C5 2.2(9) . . . . ?
Au1 C1 C6 C5 -171.6(5) . . . . ?
C2 C1 C6 C18 -179.7(6) . . . . ?
Au1 C1 C6 C18 6.6(8) . . . . ?
C5 C4 C7 C8 -178.7(7) . . . . ?
C3 C4 C7 C8 2.6(10) . . . . ?
C5 C4 C7 C10 -56.5(8) . . . . ?
C3 C4 C7 C10 124.9(7) . . . . ?
C5 C4 C7 C9 61.4(9) . . . . ?
C3 C4 C7 C9 -117.2(7) . . . . ?
C12 N1 C11 C2 177.4(5) . . . . ?
C12 N1 C11 S1 -0.3(8) . . . . ?
C1 C2 C11 N1 -164.9(5) . . . . ?
C3 C2 C11 N1 11.2(9) . . . . ?
C1 C2 C11 S1 12.9(7) . . . . ?
C3 C2 C11 S1 -170.9(5) . . . . ?
Au1 S1 C11 N1 169.2(5) . . . . ?
Au1 S1 C11 C2 -8.6(4) . . . . ?
C11 N1 C12 C13 54.9(9) . . . . ?
C11 N1 C12 C17 -129.1(6) . . . . ?
N1 C12 C13 C14 176.0(6) . . . . ?
C17 C12 C13 C14 0.0(9) . . . . ?
C12 C13 C14 C15 -0.4(10) . . . . ?
C13 C14 C15 C16 0.7(10) . . . . ?
C14 C15 C16 C17 -0.6(10) . . . . ?
C15 C16 C17 C12 0.2(10) . . . . ?
C13 C12 C17 C16 0.1(9) . . . . ?
N1 C12 C17 C16 -176.2(6) . . . . ?
C19 N2 C18 C6 -176.3(5) . . . . ?
C19 N2 C18 S2 -2.1(9) . . . . ?
C5 C6 C18 N2 -11.5(10) . . . . ?
C1 C6 C18 N2 170.4(6) . . . . ?
C5 C6 C18 S2 173.8(5) . . . . ?
C1 C6 C18 S2 -4.3(8) . . . . ?
Au1 S2 C18 N2 -174.1(5) . . . . ?
Au1 S2 C18 C6 0.4(5) . . . . ?
C18 N2 C19 C20 126.0(7) . . . . ?
C18 N2 C19 C24 -56.9(10) . . . . ?
C24 C19 C20 C21 -0.5(10) . . . . ?
N2 C19 C20 C21 176.7(6) . . . . ?
C19 C20 C21 C22 0.5(11) . . . . ?
C20 C21 C22 C23 0.1(10) . . . . ?
C21 C22 C23 C24 -0.7(10) . . . . ?
C20 C19 C24 C23 0.0(10) . . . . ?
N2 C19 C24 C23 -177.1(6) . . . . ?
C22 C23 C24 C19 0.6(10) . . . . ?
C37 P1 C25 C30 3.8(6) . . . . ?
C31 P1 C25 C30 115.7(5) . . . . ?
Au1 P1 C25 C30 -123.3(5) . . . . ?
C37 P1 C25 C26 -174.8(5) . . . . ?
C31 P1 C25 C26 -63.0(5) . . . . ?
Au1 P1 C25 C26 58.1(5) . . . . ?
C30 C25 C26 C27 1.3(9) . . . . ?
P1 C25 C26 C27 180.0(4) . . . . ?
C25 C26 C27 C28 -1.7(9) . . . . ?
C26 C27 C28 C29 0.5(10) . . . . ?
C27 C28 C29 C30 1.2(10) . . . . ?
C26 C25 C30 C29 0.4(9) . . . . ?
P1 C25 C30 C29 -178.3(5) . . . . ?
C28 C29 C30 C25 -1.6(10) . . . . ?
C37 P1 C31 C32 85.9(6) . . . . ?
C25 P1 C31 C32 -24.9(6) . . . . ?
Au1 P1 C31 C32 -151.5(5) . . . . ?
C37 P1 C31 C36 -89.5(5) . . . . ?
C25 P1 C31 C36 159.7(5) . . . . ?
Au1 P1 C31 C36 33.1(6) . . . . ?
C36 C31 C32 C33 -0.1(10) . . . . ?
P1 C31 C32 C33 -175.5(5) . . . . ?
C31 C32 C33 C34 0.0(10) . . . . ?
C32 C33 C34 C35 -0.7(10) . . . . ?
C33 C34 C35 C36 1.4(10) . . . . ?
C34 C35 C36 C31 -1.4(10) . . . . ?
C32 C31 C36 C35 0.7(9) . . . . ?
P1 C31 C36 C35 176.2(5) . . . . ?
C31 P1 C37 C38 -15.6(5) . . . . ?
C25 P1 C37 C38 95.5(5) . . . . ?
Au1 P1 C37 C38 -135.1(4) . . . . ?
C31 P1 C37 C42 168.0(4) . . . . ?
C25 P1 C37 C42 -80.9(5) . . . . ?
Au1 P1 C37 C42 48.5(5) . . . . ?
C42 C37 C38 C39 0.7(9) . . . . ?
P1 C37 C38 C39 -175.7(4) . . . . ?
C37 C38 C39 C40 0.2(9) . . . . ?
C38 C39 C40 C41 0.5(9) . . . . ?
C39 C40 C41 C42 -2.2(9) . . . . ?
C40 C41 C42 C37 3.1(9) . . . . ?
C38 C37 C42 C41 -2.3(8) . . . . ?
P1 C37 C42 C41 174.1(4) . . . . ?
